data_7040672
loop_
_publ_author_name
'Poropudas, Merja J.'
'Rautiainen, J. Mikko'
'Oilunkaniemi, Raija'
'Laitinen, Risto S.'

_publ_section_title
;
 Synthesis, characterization, and ligand behaviour of a new ditelluroether
 (C10H7)Te(CH2)4Te(C10H7) and the concurrently formed ionic
 [(C10H7)Te(CH2)4]Br.
;
_journal_issue 43
_journal_name_full 'Dalton transactions (Cambridge, England : 2003)'
_journal_page_first 17206
_journal_page_last 17215
_journal_paper_doi 10.1039/c6dt02599d
_journal_volume 45
_journal_year 2016
_chemical_formula_sum 'C24 H22 Te2'
_chemical_formula_weight 565.61
_chemical_name_systematic
;
1,4-bis(1-naphthyltelluro)butane
;
_chemical_properties_physical ', Air-sensitive,Moisture-sensitive'
_space_group_crystal_system monoclinic
_space_group_IT_number 15
_space_group_name_Hall '-C 2yc'
_space_group_name_H-M_alt 'C 1 2/c 1'
_symmetry_space_group_name_Hall '-C 2yc'
_symmetry_space_group_name_H-M 'C 1 2/c 1'
_atom_sites_solution_hydrogens geom
_atom_sites_solution_primary direct
_atom_sites_solution_secondary difmap
_audit_creation_method SHELXL-2013
_audit_update_record
;
2016-06-27 deposited with the CCDC.
2016-09-19 downloaded from the CCDC.
;
_cell_angle_alpha 90
_cell_angle_beta 93.38(3)
_cell_angle_gamma 90
_cell_formula_units_Z 16
_cell_length_a 17.921(4)
_cell_length_b 17.872(4)
_cell_length_c 26.204(5)
_cell_measurement_reflns_used 5026
_cell_measurement_temperature 150(2)
_cell_measurement_theta_max 24.996
_cell_measurement_theta_min 3.115
_cell_volume 8378(3)
_computing_cell_refinement 'DENZO-SMN (Otwinowski & Minor, 1997)'
_computing_data_collection 'COLLECT (Bruker, 2008)'
_computing_data_reduction 'DENZO-SMN (Otwinowski & Minor, 1997)'
_computing_molecular_graphics 'DIAMOND (Brandenburg, 2006)'
_computing_publication_material 'WinGX (Farrugia, 1999)'
_computing_structure_refinement 'SHELXL-2013 (Sheldrick, 2013)'
_computing_structure_solution 'SHELXS-2013 (Sheldrick, 2013)'
_diffrn_ambient_temperature 150(2)
_diffrn_measured_fraction_theta_full 0.968
_diffrn_measured_fraction_theta_max 0.995
_diffrn_measurement_device_type 'Bruker Nonius Kappaccd'
_diffrn_measurement_method '\f scans, and \w scans with \k offsets'
_diffrn_radiation_type MoK\a
_diffrn_radiation_wavelength 0.71073
_diffrn_reflns_av_R_equivalents 0.0923
_diffrn_reflns_av_unetI/netI 0.0941
_diffrn_reflns_Laue_measured_fraction_full 0.968
_diffrn_reflns_Laue_measured_fraction_max 0.995
_diffrn_reflns_limit_h_max 19
_diffrn_reflns_limit_h_min -21
_diffrn_reflns_limit_k_max 20
_diffrn_reflns_limit_k_min -21
_diffrn_reflns_limit_l_max 26
_diffrn_reflns_limit_l_min -31
_diffrn_reflns_number 21188
_diffrn_reflns_point_group_measured_fraction_full 0.968
_diffrn_reflns_point_group_measured_fraction_max 0.995
_diffrn_reflns_theta_full 25.242
_diffrn_reflns_theta_max 24.996
_diffrn_reflns_theta_min 3.115
_diffrn_source 'fine-focus sealed tube'
_exptl_absorpt_coefficient_mu 2.790
_exptl_absorpt_correction_T_max 0.9700
_exptl_absorpt_correction_T_min 0.8042
_exptl_absorpt_correction_type multi-scan
_exptl_absorpt_process_details 'XPREP in SHELXTL (Sheldrick 2008)'
_exptl_crystal_colour colourless
_exptl_crystal_density_diffrn 1.794
_exptl_crystal_description plate
_exptl_crystal_F_000 4320
_exptl_crystal_recrystallization_method 'Re-crystallisation from solvent'
_exptl_crystal_size_max 0.200
_exptl_crystal_size_mid 0.100
_exptl_crystal_size_min 0.040
_refine_diff_density_max 3.909
_refine_diff_density_min -2.057
_refine_diff_density_rms 0.194
_refine_ls_extinction_method none
_refine_ls_goodness_of_fit_ref 1.170
_refine_ls_hydrogen_treatment constr
_refine_ls_matrix_type full
_refine_ls_number_parameters 443
_refine_ls_number_reflns 7346
_refine_ls_number_restraints 24
_refine_ls_restrained_S_all 1.169
_refine_ls_R_factor_all 0.1432
_refine_ls_R_factor_gt 0.0927
_refine_ls_shift/su_max 0.001
_refine_ls_shift/su_mean 0.000
_refine_ls_structure_factor_coef Fsqd
_refine_ls_weighting_details 'w=1/[\s^2^(Fo^2^)+(0.0001P)^2^+398.5154P] where P=(Fo^2^+2Fc^2^)/3'
_refine_ls_weighting_scheme calc
_refine_ls_wR_factor_gt 0.1600
_refine_ls_wR_factor_ref 0.1789
_reflns_Friedel_coverage 0.000
_reflns_number_gt 5026
_reflns_number_total 7346
_reflns_threshold_expression 'I > 2\s(I)'
_cod_data_source_file c6dt02599d9.cif
_cod_data_source_block cmpd1
_cod_depositor_comments 'Adding full bibliography for 7040672--7040677.cif.'
_cod_database_code 7040672
_shelx_space_group_comment
;
The symmetry employed for this shelxl refinement is uniquely defined
by the following loop, which should always be used as a source of
symmetry information in preference to the above space-group names.
They are only intended as comments.
;
_shelx_estimated_absorpt_t_min 0.605
_shelx_estimated_absorpt_t_max 0.897
_shelxl_version_number 2013-4
_solvent_exptl_crystal_recrystallization_method tetrahydrofuran

loop_
_space_group_symop_operation_xyz
'x, y, z'
'-x, y, -z+1/2'
'x+1/2, y+1/2, z'
'-x+1/2, y+1/2, -z+1/2'
'-x, -y, -z'
'x, -y, z-1/2'
'-x+1/2, -y+1/2, -z'
'x+1/2, -y+1/2, z-1/2'

loop_
_atom_site_label
_atom_site_type_symbol
_atom_site_fract_x
_atom_site_fract_y
_atom_site_fract_z
_atom_site_U_iso_or_equiv
_atom_site_adp_type
_atom_site_occupancy
_atom_site_site_symmetry_order
_atom_site_calc_flag
_atom_site_refinement_flags_posn
_atom_site_refinement_flags_adp
_atom_site_refinement_flags_occupancy
_atom_site_disorder_assembly
_atom_site_disorder_group
Te1 Te 1.03867(5) 0.38503(5) 0.63014(4) 0.0411(3) Uani 1 1 d . . . . .
Te2 Te 0.68730(5) 0.61511(6) 0.57638(5) 0.0464(3) Uani 1 1 d . . . . .
Te3 Te 0.24616(5) 0.33055(5) 0.60944(4) 0.0353(3) Uani 1 1 d . . . . .
Te4 Te 0.50512(5) 0.66439(6) 0.64620(6) 0.0707(5) Uani 1 1 d D . . . .
C1 C 0.9430(7) 0.4531(7) 0.6458(6) 0.031(3) Uani 1 1 d . . . . .
H1A H 0.9084 0.4232 0.6657 0.038 Uiso 1 1 calc R U . . .
H1B H 0.9600 0.4962 0.6671 0.038 Uiso 1 1 calc R U . . .
C2 C 0.9015(7) 0.4815(8) 0.5988(6) 0.033(3) Uani 1 1 d . . . . .
H2A H 0.8871 0.4387 0.5764 0.040 Uiso 1 1 calc R U . . .
H2B H 0.9349 0.5143 0.5800 0.040 Uiso 1 1 calc R U . . .
C3 C 0.8305(7) 0.5259(7) 0.6108(5) 0.031(3) Uani 1 1 d . . . . .
H3A H 0.7968 0.4929 0.6294 0.037 Uiso 1 1 calc R U . . .
H3B H 0.8449 0.5684 0.6336 0.037 Uiso 1 1 calc R U . . .
C4 C 0.7888(8) 0.5555(9) 0.5634(6) 0.045(4) Uani 1 1 d . . . . .
H4A H 0.7765 0.5129 0.5403 0.054 Uiso 1 1 calc R U . . .
H4B H 0.8225 0.5893 0.5456 0.054 Uiso 1 1 calc R U . . .
C5 C 0.3132(7) 0.4256(7) 0.5892(5) 0.029(3) Uani 1 1 d . . . . .
H5A H 0.3503 0.4090 0.5650 0.034 Uiso 1 1 calc R U . . .
H5B H 0.2804 0.4632 0.5714 0.034 Uiso 1 1 calc R U . . .
C6 C 0.3541(6) 0.4623(6) 0.6354(5) 0.024(3) Uani 1 1 d . . . . .
H6A H 0.3879 0.4254 0.6529 0.028 Uiso 1 1 calc R U . . .
H6B H 0.3173 0.4786 0.6598 0.028 Uiso 1 1 calc R U . . .
C7 C 0.4003(7) 0.5311(7) 0.6187(6) 0.034(4) Uani 1 1 d . . . . .
H7A H 0.4374 0.5147 0.5945 0.041 Uiso 1 1 calc R U . . .
H7B H 0.3666 0.5679 0.6010 0.041 Uiso 1 1 calc R U . . .
C8 C 0.4400(7) 0.5674(7) 0.6642(6) 0.035(4) Uani 1 1 d . . . . .
H8A H 0.4736 0.5301 0.6815 0.042 Uiso 1 1 calc R U . . .
H8B H 0.4025 0.5824 0.6885 0.042 Uiso 1 1 calc R U . . .
C10 C 1.1081(6) 0.4785(7) 0.6136(5) 0.023(3) Uani 1 1 d . . . . .
C11 C 1.1158(7) 0.4982(7) 0.5634(5) 0.030(3) Uani 1 1 d . . . . .
H11 H 1.0914 0.4693 0.5370 0.036 Uiso 1 1 calc R U . . .
C12 C 1.1587(8) 0.5600(8) 0.5504(6) 0.042(4) Uani 1 1 d . . . . .
H12 H 1.1632 0.5733 0.5156 0.051 Uiso 1 1 calc R U . . .
C13 C 1.1940(7) 0.6006(7) 0.5886(6) 0.034(4) Uani 1 1 d . . . . .
H13 H 1.2229 0.6428 0.5798 0.041 Uiso 1 1 calc R U . . .
C14 C 1.1893(6) 0.5827(7) 0.6400(5) 0.022(3) Uani 1 1 d . . . . .
C15 C 1.2278(8) 0.6261(8) 0.6786(7) 0.041(4) Uani 1 1 d . . . . .
H15 H 1.2560 0.6686 0.6698 0.049 Uiso 1 1 calc R U . . .
C16 C 1.2238(8) 0.6060(9) 0.7284(7) 0.050(4) Uani 1 1 d . . . . .
H16 H 1.2501 0.6341 0.7544 0.060 Uiso 1 1 calc R U . . .
C17 C 1.1818(9) 0.5451(9) 0.7413(6) 0.046(4) Uani 1 1 d . . . . .
H17 H 1.1799 0.5322 0.7763 0.055 Uiso 1 1 calc R U . . .
C18 C 1.1436(8) 0.5034(7) 0.7063(6) 0.036(4) Uani 1 1 d . . . . .
H18 H 1.1148 0.4622 0.7170 0.043 Uiso 1 1 calc R U . . .
C19 C 1.1457(6) 0.5202(6) 0.6531(5) 0.022(3) Uani 1 1 d . . . . .
C20 C 0.6229(8) 0.5114(9) 0.5792(7) 0.048(4) Uani 1 1 d . . . . .
C21 C 0.5950(8) 0.4811(9) 0.5356(6) 0.047(4) Uani 1 1 d . . . . .
H21 H 0.6053 0.5058 0.5047 0.056 Uiso 1 1 calc R U . . .
C22 C 0.5522(9) 0.4167(9) 0.5318(7) 0.052(5) Uani 1 1 d . . . . .
H22 H 0.5325 0.3997 0.4994 0.062 Uiso 1 1 calc R U . . .
C23 C 0.5381(8) 0.3760(9) 0.5773(8) 0.057(5) Uani 1 1 d . . . . .
H23 H 0.5115 0.3300 0.5766 0.068 Uiso 1 1 calc R U . . .
C24 C 0.5675(8) 0.4104(8) 0.6249(6) 0.037(4) Uani 1 1 d . . . . .
C25 C 0.5562(9) 0.3738(11) 0.6711(8) 0.057(5) Uani 1 1 d . . . . .
H25 H 0.5289 0.3282 0.6706 0.069 Uiso 1 1 calc R U . . .
C26 C 0.5828(10) 0.4016(11) 0.7154(9) 0.066(6) Uani 1 1 d . . . . .
H26 H 0.5738 0.3767 0.7465 0.080 Uiso 1 1 calc R U . . .
C27 C 0.6236(8) 0.4668(9) 0.7160(6) 0.038(4) Uani 1 1 d . . . . .
H27 H 0.6422 0.4848 0.7484 0.046 Uiso 1 1 calc R U . . .
C28 C 0.6393(7) 0.5070(9) 0.6750(6) 0.044(4) Uani 1 1 d . . . . .
H28 H 0.6677 0.5519 0.6777 0.052 Uiso 1 1 calc R U . . .
C29 C 0.6090(7) 0.4764(8) 0.6236(7) 0.039(4) Uani 1 1 d . . . . .
C30 C 0.3400(8) 0.2615(8) 0.6334(7) 0.046(4) Uani 1 1 d . . . . .
C31 C 0.3554(9) 0.2456(9) 0.6835(6) 0.043(4) Uani 1 1 d . . . . .
H31 H 0.3227 0.2647 0.7077 0.052 Uiso 1 1 calc R U . . .
C32 C 0.4167(9) 0.2027(8) 0.7017(6) 0.041(4) Uani 1 1 d . . . . .
H32 H 0.4244 0.1937 0.7374 0.049 Uiso 1 1 calc R U . . .
C33 C 0.4649(10) 0.1741(10) 0.6694(7) 0.059(5) Uani 1 1 d . . . . .
H33 H 0.5069 0.1454 0.6817 0.071 Uiso 1 1 calc R U . . .
C34 C 0.4502(7) 0.1889(7) 0.6132(6) 0.033(3) Uani 1 1 d . . . . .
C35 C 0.5005(10) 0.1589(10) 0.5810(8) 0.068(6) Uani 1 1 d . . . . .
H35 H 0.5421 0.1299 0.5934 0.082 Uiso 1 1 calc R U . . .
C36 C 0.4865(10) 0.1738(10) 0.5293(7) 0.059(5) Uani 1 1 d . . . . .
H36 H 0.5204 0.1552 0.5059 0.071 Uiso 1 1 calc R U . . .
C37 C 0.4240(10) 0.2157(9) 0.5100(6) 0.050(4) Uani 1 1 d . . . . .
H37 H 0.4165 0.2238 0.4743 0.060 Uiso 1 1 calc R U . . .
C38 C 0.3750(9) 0.2439(9) 0.5418(6) 0.045(4) Uani 1 1 d . . . . .
H38 H 0.3333 0.2718 0.5283 0.054 Uiso 1 1 calc R U . . .
C39 C 0.3857(7) 0.2319(7) 0.5984(6) 0.036(4) Uani 1 1 d . . . . .
C40A C 0.4118(9) 0.7285(11) 0.6187(5) 0.0387(15) Uani 0.547(11) 1 d D . P A 1
C41A C 0.3897(13) 0.7382(14) 0.5673(5) 0.0387(15) Uani 0.547(11) 1 d D . P A 1
H41A H 0.4170 0.7117 0.5431 0.046 Uiso 0.547(11) 1 calc R U P A 1
C42A C 0.3313(11) 0.7833(13) 0.5483(8) 0.0387(15) Uani 0.547(11) 1 d D . P A 1
H42A H 0.3231 0.7929 0.5128 0.046 Uiso 0.547(11) 1 calc R U P A 1
C43A C 0.2854(11) 0.8136(13) 0.5840(4) 0.0387(15) Uani 0.547(11) 1 d D . P A 1
H43A H 0.2411 0.8393 0.5726 0.046 Uiso 0.547(11) 1 calc R U P A 1
C44A C 0.3039(6) 0.8066(6) 0.6360(4) 0.0387(15) Uani 0.547(11) 1 d D . P A 1
C45A C 0.2623(11) 0.8419(13) 0.6722(5) 0.0387(15) Uani 0.547(11) 1 d D . P A 1
H45A H 0.2201 0.8710 0.6610 0.046 Uiso 0.547(11) 1 calc R U P A 1
C46A C 0.2811(10) 0.8355(12) 0.7242(6) 0.0387(15) Uani 0.547(11) 1 d D . P A 1
H46A H 0.2523 0.8602 0.7485 0.046 Uiso 0.547(11) 1 calc R U P A 1
C47A C 0.3427(10) 0.7923(12) 0.7400(8) 0.0387(15) Uani 0.547(11) 1 d D . P A 1
H47A H 0.3541 0.7839 0.7754 0.046 Uiso 0.547(11) 1 calc R U P A 1
C48A C 0.3874(14) 0.7615(18) 0.7039(5) 0.0387(15) Uani 0.547(11) 1 d D . P A 1
H48A H 0.4329 0.7375 0.7149 0.046 Uiso 0.547(11) 1 calc R U P A 1
C49A C 0.3667(8) 0.7653(11) 0.6520(5) 0.0387(15) Uani 0.547(11) 1 d D . P A 1
C40B C 0.4148(10) 0.7344(13) 0.6656(5) 0.0387(15) Uani 0.453(11) 1 d D . P A 2
C41B C 0.3918(16) 0.7572(19) 0.7129(6) 0.0387(15) Uani 0.453(11) 1 d D . P A 2
H41B H 0.4198 0.7371 0.7416 0.046 Uiso 0.453(11) 1 calc R U P A 2
C42B C 0.3339(12) 0.8049(14) 0.7245(9) 0.0387(15) Uani 0.453(11) 1 d D . P A 2
H42B H 0.3281 0.8212 0.7585 0.046 Uiso 0.453(11) 1 calc R U P A 2
C43B C 0.2848(13) 0.8281(16) 0.6845(4) 0.0387(15) Uani 0.453(11) 1 d D . P A 2
H43B H 0.2413 0.8567 0.6900 0.046 Uiso 0.453(11) 1 calc R U P A 2
C44B C 0.3039(6) 0.8066(6) 0.6360(4) 0.0387(15) Uani 0.453(11) 1 d D . P A 2
C45B C 0.2556(11) 0.8342(14) 0.5970(6) 0.0387(15) Uani 0.453(11) 1 d D . P A 2
H45B H 0.2138 0.8635 0.6051 0.046 Uiso 0.453(11) 1 calc R U P A 2
C46B C 0.2682(12) 0.8191(14) 0.5462(7) 0.0387(15) Uani 0.453(11) 1 d D . P A 2
H46B H 0.2362 0.8395 0.5195 0.046 Uiso 0.453(11) 1 calc R U P A 2
C47B C 0.3281(12) 0.7739(15) 0.5347(9) 0.0387(15) Uani 0.453(11) 1 d D . P A 2
H47B H 0.3362 0.7594 0.5006 0.046 Uiso 0.453(11) 1 calc R U P A 2
C48B C 0.3754(16) 0.7508(19) 0.5756(5) 0.0387(15) Uani 0.453(11) 1 d D . P A 2
H48B H 0.4190 0.7241 0.5674 0.046 Uiso 0.453(11) 1 calc R U P A 2
C49B C 0.3658(9) 0.7626(13) 0.6273(5) 0.0387(15) Uani 0.453(11) 1 d D . P A 2

loop_
_atom_site_aniso_label
_atom_site_aniso_U_11
_atom_site_aniso_U_22
_atom_site_aniso_U_33
_atom_site_aniso_U_23
_atom_site_aniso_U_13
_atom_site_aniso_U_12
Te1 0.0267(5) 0.0245(5) 0.0723(8) -0.0063(5) 0.0057(5) -0.0054(4)
Te2 0.0336(5) 0.0323(5) 0.0737(9) 0.0188(5) 0.0050(5) -0.0012(4)
Te3 0.0225(4) 0.0261(5) 0.0576(7) -0.0020(5) 0.0041(4) 0.0045(4)
Te4 0.0235(5) 0.0270(5) 0.1614(14) 0.0142(7) 0.0042(7) -0.0006(4)
C1 0.019(6) 0.027(7) 0.049(10) -0.008(7) 0.009(6) 0.008(6)
C2 0.020(6) 0.037(8) 0.044(10) -0.002(7) 0.005(6) -0.002(6)
C3 0.028(7) 0.028(7) 0.037(9) -0.001(6) 0.012(6) -0.007(6)
C4 0.036(8) 0.042(9) 0.057(12) 0.008(8) 0.004(8) -0.007(7)
C5 0.032(7) 0.025(7) 0.030(9) 0.001(6) 0.011(6) -0.002(6)
C6 0.019(6) 0.015(6) 0.038(9) 0.005(6) 0.011(6) -0.004(5)
C7 0.026(7) 0.030(8) 0.048(10) 0.014(7) 0.000(7) 0.006(6)
C8 0.028(7) 0.023(7) 0.054(11) -0.002(7) 0.002(7) -0.003(6)
C10 0.012(6) 0.021(6) 0.038(9) -0.003(6) 0.005(6) 0.001(5)
C11 0.029(7) 0.029(7) 0.030(9) -0.011(6) -0.008(6) 0.007(6)
C12 0.050(9) 0.044(9) 0.033(10) 0.005(8) 0.008(8) 0.005(8)
C13 0.028(7) 0.021(7) 0.055(11) 0.005(7) 0.015(7) 0.009(6)
C14 0.020(6) 0.020(6) 0.026(8) -0.004(6) 0.005(6) 0.001(5)
C15 0.031(7) 0.023(7) 0.068(13) 0.003(8) 0.001(8) 0.004(6)
C16 0.037(8) 0.044(10) 0.067(14) -0.017(9) -0.004(8) 0.004(8)
C17 0.064(10) 0.046(9) 0.028(10) -0.011(8) 0.013(8) -0.003(8)
C18 0.044(8) 0.023(7) 0.041(10) 0.010(7) -0.002(7) -0.009(6)
C19 0.015(6) 0.019(6) 0.031(9) -0.007(6) 0.002(6) -0.004(5)
C20 0.031(8) 0.042(9) 0.071(14) 0.000(9) 0.010(8) 0.002(7)
C21 0.037(8) 0.065(11) 0.038(11) -0.001(9) -0.003(8) -0.017(8)
C22 0.065(11) 0.051(10) 0.038(11) -0.020(8) -0.012(9) -0.015(9)
C23 0.028(8) 0.035(9) 0.109(17) 0.004(10) 0.011(9) -0.005(7)
C24 0.029(7) 0.033(8) 0.052(11) 0.021(8) 0.009(7) 0.005(6)
C25 0.042(9) 0.064(12) 0.068(14) -0.014(11) 0.020(9) 0.010(9)
C26 0.054(11) 0.064(13) 0.083(17) 0.012(11) 0.022(11) 0.025(10)
C27 0.053(9) 0.049(9) 0.016(8) 0.009(7) 0.021(7) 0.001(8)
C28 0.019(7) 0.058(10) 0.054(12) 0.004(9) -0.003(7) 0.007(7)
C29 0.019(7) 0.038(8) 0.062(12) 0.008(8) 0.017(7) -0.001(6)
C30 0.030(8) 0.032(8) 0.076(14) 0.007(8) 0.001(8) 0.000(7)
C31 0.059(10) 0.052(10) 0.019(9) 0.001(7) -0.003(7) -0.025(8)
C32 0.055(10) 0.040(8) 0.027(9) 0.000(7) -0.011(8) -0.006(8)
C33 0.053(10) 0.051(10) 0.072(14) 0.007(10) -0.007(10) -0.011(9)
C34 0.027(7) 0.022(7) 0.050(11) -0.006(7) 0.009(7) 0.010(6)
C35 0.055(11) 0.047(11) 0.104(18) 0.026(11) 0.008(11) 0.008(9)
C36 0.076(12) 0.052(11) 0.049(12) 0.013(9) 0.002(10) 0.004(10)
C37 0.074(11) 0.057(10) 0.020(9) 0.014(8) 0.013(8) 0.015(9)
C38 0.054(10) 0.049(10) 0.033(10) 0.008(8) 0.004(8) 0.002(8)
C39 0.024(7) 0.027(7) 0.059(12) -0.013(7) 0.011(7) -0.001(6)
C40A 0.042(3) 0.028(3) 0.046(4) -0.002(3) 0.007(3) -0.009(2)
C41A 0.042(3) 0.028(3) 0.046(4) -0.002(3) 0.007(3) -0.009(2)
C42A 0.042(3) 0.028(3) 0.046(4) -0.002(3) 0.007(3) -0.009(2)
C43A 0.042(3) 0.028(3) 0.046(4) -0.002(3) 0.007(3) -0.009(2)
C44A 0.042(3) 0.028(3) 0.046(4) -0.002(3) 0.007(3) -0.009(2)
C45A 0.042(3) 0.028(3) 0.046(4) -0.002(3) 0.007(3) -0.009(2)
C46A 0.042(3) 0.028(3) 0.046(4) -0.002(3) 0.007(3) -0.009(2)
C47A 0.042(3) 0.028(3) 0.046(4) -0.002(3) 0.007(3) -0.009(2)
C48A 0.042(3) 0.028(3) 0.046(4) -0.002(3) 0.007(3) -0.009(2)
C49A 0.042(3) 0.028(3) 0.046(4) -0.002(3) 0.007(3) -0.009(2)
C40B 0.042(3) 0.028(3) 0.046(4) -0.002(3) 0.007(3) -0.009(2)
C41B 0.042(3) 0.028(3) 0.046(4) -0.002(3) 0.007(3) -0.009(2)
C42B 0.042(3) 0.028(3) 0.046(4) -0.002(3) 0.007(3) -0.009(2)
C43B 0.042(3) 0.028(3) 0.046(4) -0.002(3) 0.007(3) -0.009(2)
C44B 0.042(3) 0.028(3) 0.046(4) -0.002(3) 0.007(3) -0.009(2)
C45B 0.042(3) 0.028(3) 0.046(4) -0.002(3) 0.007(3) -0.009(2)
C46B 0.042(3) 0.028(3) 0.046(4) -0.002(3) 0.007(3) -0.009(2)
C47B 0.042(3) 0.028(3) 0.046(4) -0.002(3) 0.007(3) -0.009(2)
C48B 0.042(3) 0.028(3) 0.046(4) -0.002(3) 0.007(3) -0.009(2)
C49B 0.042(3) 0.028(3) 0.046(4) -0.002(3) 0.007(3) -0.009(2)

loop_
_atom_type_symbol
_atom_type_description
_atom_type_scat_dispersion_real
_atom_type_scat_dispersion_imag
_atom_type_scat_source
C C 0.0033 0.0016 'International Tables Vol C Tables 4.2.6.8 and 6.1.1.4'
H H 0.0000 0.0000 'International Tables Vol C Tables 4.2.6.8 and 6.1.1.4'
Te Te -0.5308 1.6751 'International Tables Vol C Tables 4.2.6.8 and 6.1.1.4'

loop_
_geom_angle_atom_site_label_1
_geom_angle_atom_site_label_2
_geom_angle_atom_site_label_3
_geom_angle
C10 Te1 C1 94.4(5)
C4 Te2 C20 92.2(6)
C30 Te3 C5 95.0(5)
C8 Te4 C40A 94.8(7)
C8 Te4 C40B 89.5(8)
C2 C1 Te1 113.5(9)
C2 C1 H1A 108.9
Te1 C1 H1A 108.9
C2 C1 H1B 108.9
Te1 C1 H1B 108.9
H1A C1 H1B 107.7
C1 C2 C3 112.5(12)
C1 C2 H2A 109.1
C3 C2 H2A 109.1
C1 C2 H2B 109.1
C3 C2 H2B 109.1
H2A C2 H2B 107.8
C4 C3 C2 112.6(12)
C4 C3 H3A 109.1
C2 C3 H3A 109.1
C4 C3 H3B 109.1
C2 C3 H3B 109.1
H3A C3 H3B 107.8
C3 C4 Te2 115.2(10)
C3 C4 H4A 108.5
Te2 C4 H4A 108.5
C3 C4 H4B 108.5
Te2 C4 H4B 108.5
H4A C4 H4B 107.5
C6 C5 Te3 113.0(8)
C6 C5 H5A 109.0
Te3 C5 H5A 109.0
C6 C5 H5B 109.0
Te3 C5 H5B 109.0
H5A C5 H5B 107.8
C5 C6 C7 110.8(11)
C5 C6 H6A 109.5
C7 C6 H6A 109.5
C5 C6 H6B 109.5
C7 C6 H6B 109.5
H6A C6 H6B 108.1
C8 C7 C6 110.8(11)
C8 C7 H7A 109.5
C6 C7 H7A 109.5
C8 C7 H7B 109.5
C6 C7 H7B 109.5
H7A C7 H7B 108.1
C7 C8 Te4 114.4(10)
C7 C8 H8A 108.7
Te4 C8 H8A 108.7
C7 C8 H8B 108.7
Te4 C8 H8B 108.7
H8A C8 H8B 107.6
C11 C10 C19 119.6(11)
C11 C10 Te1 119.1(9)
C19 C10 Te1 121.4(10)
C10 C11 C12 121.5(13)
C10 C11 H11 119.3
C12 C11 H11 119.3
C13 C12 C11 118.7(14)
C13 C12 H12 120.6
C11 C12 H12 120.6
C12 C13 C14 122.5(13)
C12 C13 H13 118.8
C14 C13 H13 118.8
C13 C14 C19 118.7(12)
C13 C14 C15 120.6(13)
C19 C14 C15 120.7(13)
C16 C15 C14 119.2(14)
C16 C15 H15 120.4
C14 C15 H15 120.4
C15 C16 C17 120.4(15)
C15 C16 H16 119.8
C17 C16 H16 119.8
C18 C17 C16 122.5(16)
C18 C17 H17 118.8
C16 C17 H17 118.8
C17 C18 C19 120.7(13)
C17 C18 H18 119.7
C19 C18 H18 119.7
C10 C19 C14 119.0(12)
C10 C19 C18 124.4(11)
C14 C19 C18 116.6(11)
C21 C20 C29 117.9(15)
C21 C20 Te2 119.2(13)
C29 C20 Te2 122.9(13)
C20 C21 C22 125.3(17)
C20 C21 H21 117.4
C22 C21 H21 117.4
C21 C22 C23 119.2(15)
C21 C22 H22 120.4
C23 C22 H22 120.4
C22 C23 C24 115.1(13)
C22 C23 H23 122.5
C24 C23 H23 122.5
C29 C24 C25 121.4(16)
C29 C24 C23 120.1(14)
C25 C24 C23 118.5(15)
C26 C25 C24 121.3(19)
C26 C25 H25 119.4
C24 C25 H25 119.4
C25 C26 C27 119.4(19)
C25 C26 H26 120.3
C27 C26 H26 120.3
C28 C27 C26 125.7(17)
C28 C27 H27 117.1
C26 C27 H27 117.1
C27 C28 C29 115.9(14)
C27 C28 H28 122.1
C29 C28 H28 122.1
C20 C29 C24 122.4(16)
C20 C29 C28 121.2(14)
C24 C29 C28 116.4(14)
C31 C30 C39 118.2(15)
C31 C30 Te3 120.9(13)
C39 C30 Te3 120.9(13)
C30 C31 C32 123.7(16)
C30 C31 H31 118.2
C32 C31 H31 118.2
C33 C32 C31 120.9(16)
C33 C32 H32 119.6
C31 C32 H32 119.6
C32 C33 C34 117.9(15)
C32 C33 H33 121.0
C34 C33 H33 121.0
C35 C34 C39 126.3(16)
C35 C34 C33 116.6(14)
C39 C34 C33 117.1(13)
C34 C35 C36 115.9(16)
C34 C35 H35 122.1
C36 C35 H35 122.1
C35 C36 C37 122.9(17)
C35 C36 H36 118.5
C37 C36 H36 118.5
C38 C37 C36 120.6(16)
C38 C37 H37 119.7
C36 C37 H37 119.7
C37 C38 C39 120.6(15)
C37 C38 H38 119.7
C39 C38 H38 119.7
C30 C39 C34 122.2(15)
C30 C39 C38 124.1(14)
C34 C39 C38 113.7(13)
C41A C40A C49A 114.0(12)
C41A C40A Te4 124.8(10)
C49A C40A Te4 121.2(7)
C42A C41A C40A 125.7(18)
C42A C41A H41A 117.1
C40A C41A H41A 117.1
C43A C42A C41A 117(2)
C43A C42A H42A 121.7
C41A C42A H42A 121.7
C42A C43A C44A 120.6(18)
C42A C43A H43A 119.7
C44A C43A H43A 119.7
C45A C44A C43A 121.5(12)
C45A C44A C49A 119.5(12)
C43A C44A C49A 119.0(12)
C46A C45A C44A 121.5(16)
C46A C45A H45A 119.2
C44A C45A H45A 119.2
C45A C46A C47A 119(2)
C45A C46A H46A 120.7
C47A C46A H46A 120.7
C48A C47A C46A 120(2)
C48A C47A H47A 120.1
C46A C47A H47A 120.1
C47A C48A C49A 121(2)
C47A C48A H48A 119.5
C49A C48A H48A 119.5
C40A C49A C48A 117.4(12)
C40A C49A C44A 123.5(10)
C48A C49A C44A 119.0(14)
C49B C40B C41B 109.2(13)
C49B C40B Te4 119.8(8)
C41B C40B Te4 130.9(12)
C42B C41B C40B 130(2)
C42B C41B H41B 115.1
C40B C41B H41B 115.1
C43B C42B C41B 118(2)
C43B C42B H42B 121.1
C41B C42B H42B 121.1
C42B C43B H43B 122.4
C46B C45B H45B 119.8
C47B C46B C45B 119(2)
C47B C46B H46B 120.3
C45B C46B H46B 120.3
C48B C47B C46B 117(2)
C48B C47B H47B 121.6
C46B C47B H47B 121.6
C47B C48B C49B 127(2)
C47B C48B H48B 116.6
C49B C48B H48B 116.6
C40B C49B C48B 122.6(13)

loop_
_geom_bond_atom_site_label_1
_geom_bond_atom_site_label_2
_geom_bond_distance
Te1 C10 2.141(12)
Te1 C1 2.161(11)
Te2 C4 2.153(15)
Te2 C20 2.186(16)
Te3 C30 2.150(14)
Te3 C5 2.164(12)
Te4 C8 2.156(13)
Te4 C40A 2.118(9)
Te4 C40B 2.130(9)
C1 C2 1.489(19)
C1 H1A 0.9900
C1 H1B 0.9900
C2 C3 1.549(17)
C2 H2A 0.9900
C2 H2B 0.9900
C3 C4 1.51(2)
C3 H3A 0.9900
C3 H3B 0.9900
C4 H4A 0.9900
C4 H4B 0.9900
C5 C6 1.526(18)
C5 H5A 0.9900
C5 H5B 0.9900
C6 C7 1.560(16)
C6 H6A 0.9900
C6 H6B 0.9900
C7 C8 1.499(19)
C7 H7A 0.9900
C7 H7B 0.9900
C8 H8A 0.9900
C8 H8B 0.9900
C10 C11 1.377(18)
C10 C19 1.414(17)
C11 C12 1.40(2)
C11 H11 0.9500
C12 C13 1.36(2)
C12 H12 0.9500
C13 C14 1.393(19)
C13 H13 0.9500
C14 C19 1.416(16)
C14 C15 1.421(19)
C15 C16 1.36(2)
C15 H15 0.9500
C16 C17 1.38(2)
C16 H16 0.9500
C17 C18 1.34(2)
C17 H17 0.9500
C18 C19 1.430(19)
C18 H18 0.9500
C20 C21 1.33(2)
C20 C29 1.36(2)
C21 C22 1.38(2)
C21 H21 0.9500
C22 C23 1.43(2)
C22 H22 0.9500
C23 C24 1.46(2)
C23 H23 0.9500
C24 C29 1.395(19)
C24 C25 1.40(2)
C25 C26 1.33(2)
C25 H25 0.9500
C26 C27 1.37(2)
C26 H26 0.9500
C27 C28 1.34(2)
C27 H27 0.9500
C28 C29 1.52(2)
C28 H28 0.9500
C30 C31 1.36(2)
C30 C39 1.37(2)
C31 C32 1.40(2)
C31 H31 0.9500
C32 C33 1.35(2)
C32 H32 0.9500
C33 C34 1.50(2)
C33 H33 0.9500
C34 C35 1.38(2)
C34 C39 1.424(18)
C35 C36 1.39(2)
C35 H35 0.9500
C36 C37 1.42(2)
C36 H36 0.9500
C37 C38 1.34(2)
C37 H37 0.9500
C38 C39 1.50(2)
C38 H38 0.9500
C40A C41A 1.3901(11)
C40A C49A 1.3902(11)
C41A C42A 1.3900(11)
C41A H41A 0.9500
C42A C43A 1.3900(11)
C42A H42A 0.9500
C43A C44A 1.3900(11)
C43A H43A 0.9500
C44A C45A 1.3900(11)
C44A C49A 1.3903(11)
C45A C46A 1.3899(11)
C45A H45A 0.9500
C46A C47A 1.3900(11)
C46A H46A 0.9500
C47A C48A 1.3900(11)
C47A H47A 0.9500
C48A C49A 1.3902(11)
C48A H48A 0.9500
C40B C49B 1.3901(11)
C40B C41B 1.3901(11)
C41B C42B 1.3900(11)
C41B H41B 0.9500
C42B C43B 1.3900(11)
C42B H42B 0.9500
C43B H43B 0.9500
C45B C46B 1.3900(11)
C45B H45B 0.9500
C46B C47B 1.3900(11)
C46B H46B 0.9500
C47B C48B 1.3900(11)
C47B H47B 0.9500
C48B C49B 1.3901(11)
C48B H48B 0.9500

loop_
_geom_torsion_atom_site_label_1
_geom_torsion_atom_site_label_2
_geom_torsion_atom_site_label_3
_geom_torsion_atom_site_label_4
_geom_torsion
Te1 C1 C2 C3 176.4(8)
C1 C2 C3 C4 179.4(12)
C2 C3 C4 Te2 178.2(9)
Te3 C5 C6 C7 -179.1(8)
C5 C6 C7 C8 179.6(11)
C6 C7 C8 Te4 -179.3(8)
C19 C10 C11 C12 -1.5(18)
Te1 C10 C11 C12 178.2(10)
C10 C11 C12 C13 1(2)
C11 C12 C13 C14 0(2)
C12 C13 C14 C19 -0.5(18)
C12 C13 C14 C15 179.2(12)
C13 C14 C15 C16 -178.2(13)
C19 C14 C15 C16 1.5(19)
C14 C15 C16 C17 -1(2)
C15 C16 C17 C18 0(2)
C16 C17 C18 C19 1(2)
C11 C10 C19 C14 1.4(17)
Te1 C10 C19 C14 -178.3(8)
C11 C10 C19 C18 -178.0(12)
Te1 C10 C19 C18 2.3(16)
C13 C14 C19 C10 -0.4(17)
C15 C14 C19 C10 179.9(11)
C13 C14 C19 C18 179.0(11)
C15 C14 C19 C18 -0.7(17)
C17 C18 C19 C10 179.0(13)
C17 C18 C19 C14 -0.5(19)
C29 C20 C21 C22 0(2)
Te2 C20 C21 C22 -178.7(13)
C20 C21 C22 C23 -3(3)
C21 C22 C23 C24 4(2)
C22 C23 C24 C29 -3(2)
C22 C23 C24 C25 -179.7(14)
C29 C24 C25 C26 2(2)
C23 C24 C25 C26 178.7(14)
C24 C25 C26 C27 -1(2)
C25 C26 C27 C28 1(2)
C26 C27 C28 C29 0(2)
C21 C20 C29 C24 1(2)
Te2 C20 C29 C24 179.7(10)
C21 C20 C29 C28 179.6(13)
Te2 C20 C29 C28 -1.3(19)
C25 C24 C29 C20 177.6(14)
C23 C24 C29 C20 1(2)
C25 C24 C29 C28 -1.5(19)
C23 C24 C29 C28 -178.3(12)
C27 C28 C29 C20 -178.4(14)
C27 C28 C29 C24 0.7(18)
C39 C30 C31 C32 2(2)
Te3 C30 C31 C32 -178.2(11)
C30 C31 C32 C33 0(2)
C31 C32 C33 C34 -1(2)
C32 C33 C34 C35 180.0(15)
C32 C33 C34 C39 -1(2)
C39 C34 C35 C36 1(2)
C33 C34 C35 C36 -179.3(15)
C34 C35 C36 C37 -1(3)
C35 C36 C37 C38 1(3)
C36 C37 C38 C39 0(2)
C31 C30 C39 C34 -3(2)
Te3 C30 C39 C34 177.0(10)
C31 C30 C39 C38 179.3(13)
Te3 C30 C39 C38 -0.3(19)
C35 C34 C39 C30 -177.9(15)
C33 C34 C39 C30 3(2)
C35 C34 C39 C38 0(2)
C33 C34 C39 C38 -179.9(12)
C37 C38 C39 C30 177.2(15)
C37 C38 C39 C34 0(2)
C49A C40A C41A C42A 4(4)
Te4 C40A C41A C42A -176(2)
C40A C41A C42A C43A -9(4)
C41A C42A C43A C44A 8(4)
C42A C43A C44A C45A 174(2)
C42A C43A C44A C49A -4(3)
C43A C44A C45A C46A -179(2)
C49A C44A C45A C46A -2(3)
C44A C45A C46A C47A 0(3)
C45A C46A C47A C48A 5(4)
C46A C47A C48A C49A -8(4)
C41A C40A C49A C48A -177(3)
Te4 C40A C49A C48A 3(3)
C41A C40A C49A C44A 2(3)
Te4 C40A C49A C44A -178.4(15)
C47A C48A C49A C40A -176(3)
C47A C48A C49A C44A 6(4)
C45A C44A C49A C40A -180(2)
C43A C44A C49A C40A -2(3)
C45A C44A C49A C48A -1(3)
C43A C44A C49A C48A 177(2)
C49B C40B C41B C42B -5(5)
Te4 C40B C41B C42B 178(3)
C40B C41B C42B C43B 8(6)
C45B C46B C47B C48B -5(4)
C46B C47B C48B C49B 6(5)
C41B C40B C49B C48B 178(3)
Te4 C40B C49B C48B -4(4)
C47B C48B C49B C40B 177(3)
